data_4329336
loop_
_publ_author_name
'Harald Stueger'
'Thomas Mitterfellner'
'Roland Fischer'
'Christoph Walkner'
'Matthias Patz'
'Stephan Wieber'

_publ_section_title
;
 Partial Halogenation of Cyclic and Branched Perhydropentasilanes
;
_journal_name_full 'Inorganic Chemistry'
_journal_page_first 6173
_journal_page_last 6179
_journal_paper_doi 10.1021/ic300214y
_journal_volume 51
_journal_year 2012
_chemical_formula_moiety 'C9 H11 Cl9 Si5'
_chemical_formula_sum 'C9 H11 Cl9 Si5'
_chemical_formula_weight 578.68
_chemical_melting_point 330
_chemical_name_common Nonachloromesitylcyclopentasilane?
_chemical_name_systematic
; 
 ? 
;
_space_group_IT_number 14
_symmetry_cell_setting monoclinic
_symmetry_space_group_name_Hall '-P 2ybc'
_symmetry_space_group_name_H-M 'P 1 21/c 1'
_atom_sites_solution_hydrogens geom
_atom_sites_solution_primary direct
_atom_sites_solution_secondary difmap
_audit_creation_method SHELXL-97
_audit_update_record
;
2012-01-18 # Formatted by publCIF
;
_cell_angle_alpha 90.00
_cell_angle_beta 92.067(2)
_cell_angle_gamma 90.00
_cell_formula_units_Z 4
_cell_length_a 11.8326(8)
_cell_length_b 22.1445(15)
_cell_length_c 8.6689(6)
_cell_measurement_reflns_used 9838
_cell_measurement_temperature 100(2)
_cell_measurement_theta_max 33.29
_cell_measurement_theta_min 2.99
_cell_volume 2270.0(3)
_computing_cell_refinement 'Bruker SAINT'
_computing_data_collection 'Bruker APEX2'
_computing_data_reduction 'Bruker SAINT'
_computing_molecular_graphics 'Bruker SHELXTL'
_computing_publication_material 'Bruker SHELXTL'
_computing_structure_refinement 'SHELXL-97 (Sheldrick, 2008)'
_computing_structure_solution 'SHELXS-97 (Sheldrick, 2008)'
_diffrn_ambient_temperature 100(2)
_diffrn_measured_fraction_theta_full 0.999
_diffrn_measured_fraction_theta_max 0.999
_diffrn_measurement_device_type 'Bruker APEX-II CCD'
_diffrn_measurement_method '\f and \w scans'
_diffrn_radiation_monochromator graphite
_diffrn_radiation_source 'fine-focus sealed tube'
_diffrn_radiation_type MoK\a
_diffrn_radiation_wavelength 0.71073
_diffrn_reflns_av_R_equivalents 0.0661
_diffrn_reflns_av_sigmaI/netI 0.0360
_diffrn_reflns_limit_h_max 15
_diffrn_reflns_limit_h_min -15
_diffrn_reflns_limit_k_max 29
_diffrn_reflns_limit_k_min -26
_diffrn_reflns_limit_l_max 11
_diffrn_reflns_limit_l_min -11
_diffrn_reflns_number 42455
_diffrn_reflns_theta_full 28.00
_diffrn_reflns_theta_max 28.00
_diffrn_reflns_theta_min 2.52
_exptl_absorpt_coefficient_mu 1.368
_exptl_absorpt_correction_T_max 0.645
_exptl_absorpt_correction_T_min 0.515
_exptl_absorpt_correction_type empirical
_exptl_absorpt_process_details 'SADABS (multi-scan)'
_exptl_crystal_colour colorless
_exptl_crystal_density_diffrn 1.693
_exptl_crystal_description Block
_exptl_crystal_F_000 1152
_exptl_crystal_size_max 0.60
_exptl_crystal_size_mid 0.41
_exptl_crystal_size_min 0.32
_refine_diff_density_max 0.672
_refine_diff_density_min -0.483
_refine_diff_density_rms 0.082
_refine_ls_extinction_method none
_refine_ls_goodness_of_fit_ref 1.051
_refine_ls_hydrogen_treatment constr
_refine_ls_matrix_type full
_refine_ls_number_parameters 211
_refine_ls_number_reflns 5473
_refine_ls_number_restraints 0
_refine_ls_restrained_S_all 1.051
_refine_ls_R_factor_all 0.0319
_refine_ls_R_factor_gt 0.0282
_refine_ls_shift/su_max 0.001
_refine_ls_shift/su_mean 0.000
_refine_ls_structure_factor_coef Fsqd
_refine_ls_weighting_details 'calc w=1/[\s^2^(Fo^2^)+(0.0444P)^2^+1.0866P] where P=(Fo^2^+2Fc^2^)/3'
_refine_ls_weighting_scheme calc
_refine_ls_wR_factor_gt 0.0799
_refine_ls_wR_factor_ref 0.0815
_reflns_number_gt 4950
_reflns_number_total 5473
_reflns_threshold_expression >2sigma(I)
_cod_data_source_file ic300214y_si_001_2.cif
_cod_data_source_block si5cl9mes
_cod_database_code 4329336

loop_
_symmetry_equiv_pos_as_xyz
'x, y, z'
'-x, y+1/2, -z+1/2'
'-x, -y, -z'
'x, -y-1/2, z-1/2'

loop_
_atom_site_label
_atom_site_type_symbol
_atom_site_fract_x
_atom_site_fract_y
_atom_site_fract_z
_atom_site_U_iso_or_equiv
_atom_site_adp_type
_atom_site_occupancy
_atom_site_symmetry_multiplicity
_atom_site_calc_flag
_atom_site_refinement_flags
Si1 Si 0.88920(4) 0.62297(2) 0.18289(6) 0.01602(11) Uani 1 1 d .
Si2 Si 0.70561(4) 0.64807(2) 0.08663(6) 0.01712(11) Uani 1 1 d .
Si3 Si 0.58663(4) 0.59215(2) 0.24744(6) 0.01716(11) Uani 1 1 d .
Si4 Si 0.69486(4) 0.50972(2) 0.34206(6) 0.01751(11) Uani 1 1 d .
Si5 Si 0.86433(4) 0.51814(2) 0.20997(6) 0.01583(11) Uani 1 1 d .
Cl1 Cl 0.85068(4) 0.651381(18) 0.40884(5) 0.01850(10) Uani 1 1 d .
Cl2 Cl 0.67912(4) 0.738964(18) 0.11662(6) 0.02490(11) Uani 1 1 d .
Cl3 Cl 0.65902(4) 0.62476(2) -0.13541(5) 0.02497(11) Uani 1 1 d .
Cl4 Cl 0.44901(4) 0.56100(2) 0.12284(5) 0.02292(11) Uani 1 1 d .
Cl5 Cl 0.53086(4) 0.64512(2) 0.42275(6) 0.02539(11) Uani 1 1 d .
Cl6 Cl 0.62041(4) 0.42869(2) 0.28607(6) 0.02660(11) Uani 1 1 d .
Cl7 Cl 0.71446(4) 0.51504(2) 0.57713(5) 0.02490(11) Uani 1 1 d .
Cl8 Cl 0.82707(4) 0.483882(19) -0.00727(5) 0.02107(10) Uani 1 1 d .
Cl9 Cl 0.99095(4) 0.46707(2) 0.31000(5) 0.02231(10) Uani 1 1 d .
C1 C 1.02486(15) 0.65469(7) 0.1143(2) 0.0190(4) Uani 1 1 d .
C2 C 1.12339(16) 0.65192(8) 0.2113(2) 0.0219(4) Uani 1 1 d .
C3 C 1.22550(16) 0.67192(8) 0.1555(3) 0.0264(4) Uani 1 1 d .
H3 H 1.2914 0.6701 0.2213 0.032 Uiso 1 1 calc R
C4 C 1.23449(17) 0.69451(8) 0.0072(3) 0.0294(5) Uani 1 1 d .
C5 C 1.13714(17) 0.69709(9) -0.0877(3) 0.0267(4) Uani 1 1 d .
H5 H 1.1419 0.7125 -0.1895 0.032 Uiso 1 1 calc R
C6 C 1.03291(16) 0.67761(8) -0.0370(2) 0.0214(4) Uani 1 1 d .
C7 C 0.93195(17) 0.68175(9) -0.1483(2) 0.0260(4) Uani 1 1 d .
H7A H 0.9562 0.6972 -0.2477 0.039 Uiso 1 1 calc R
H7B H 0.8757 0.7091 -0.1064 0.039 Uiso 1 1 calc R
H7C H 0.8986 0.6416 -0.1629 0.039 Uiso 1 1 calc R
C8 C 1.34690(19) 0.71542(11) -0.0502(4) 0.0431(6) Uani 1 1 d .
H8A H 1.3424 0.7184 -0.1631 0.065 Uiso 1 1 calc R
H8B H 1.4058 0.6863 -0.0189 0.065 Uiso 1 1 calc R
H8C H 1.3655 0.7551 -0.0060 0.065 Uiso 1 1 calc R
C9 C 1.12352(17) 0.62834(10) 0.3755(3) 0.0290(4) Uani 1 1 d .
H9A H 1.2008 0.6174 0.4090 0.043 Uiso 1 1 calc R
H9B H 1.0747 0.5927 0.3799 0.043 Uiso 1 1 calc R
H9C H 1.0951 0.6597 0.4437 0.043 Uiso 1 1 calc R

loop_
_atom_site_aniso_label
_atom_site_aniso_U_11
_atom_site_aniso_U_22
_atom_site_aniso_U_33
_atom_site_aniso_U_23
_atom_site_aniso_U_13
_atom_site_aniso_U_12
Si1 0.0120(2) 0.0143(2) 0.0216(2) 0.00027(17) -0.00140(19) 0.00000(16)
Si2 0.0132(2) 0.0164(2) 0.0216(2) 0.00201(17) -0.00206(19) 0.00012(17)
Si3 0.0121(2) 0.0180(2) 0.0213(2) 0.00020(18) -0.00044(19) 0.00030(17)
Si4 0.0146(2) 0.0181(2) 0.0199(2) 0.00221(17) 0.00063(19) -0.00030(17)
Si5 0.0136(2) 0.0147(2) 0.0192(2) 0.00027(17) 0.00006(19) 0.00065(16)
Cl1 0.0164(2) 0.01999(19) 0.0190(2) -0.00426(14) -0.00111(16) 0.00243(15)
Cl2 0.0214(2) 0.01470(19) 0.0385(3) 0.00343(17) -0.00129(19) 0.00290(16)
Cl3 0.0200(2) 0.0337(2) 0.0208(2) 0.00121(17) -0.00394(18) -0.00426(18)
Cl4 0.0141(2) 0.0254(2) 0.0289(2) -0.00003(17) -0.00456(18) -0.00312(16)
Cl5 0.0213(2) 0.0269(2) 0.0283(2) -0.00686(17) 0.00510(19) 0.00232(17)
Cl6 0.0248(2) 0.0213(2) 0.0336(3) 0.00299(17) -0.0002(2) -0.00894(17)
Cl7 0.0247(2) 0.0320(2) 0.0179(2) 0.00280(17) -0.00001(18) 0.00499(18)
Cl8 0.0208(2) 0.0233(2) 0.0190(2) -0.00467(15) -0.00050(17) -0.00295(16)
Cl9 0.0181(2) 0.0225(2) 0.0261(2) 0.00314(16) -0.00233(18) 0.00621(16)
C1 0.0140(8) 0.0133(7) 0.0298(10) -0.0008(6) 0.0006(7) -0.0007(6)
C2 0.0147(8) 0.0153(8) 0.0353(10) -0.0012(7) -0.0027(8) 0.0003(6)
C3 0.0139(8) 0.0192(8) 0.0459(12) -0.0027(8) -0.0022(8) -0.0009(7)
C4 0.0185(9) 0.0170(8) 0.0532(13) 0.0029(8) 0.0060(9) -0.0021(7)
C5 0.0215(9) 0.0196(8) 0.0396(11) 0.0063(8) 0.0070(8) -0.0004(7)
C6 0.0168(9) 0.0153(7) 0.0323(10) 0.0002(7) 0.0029(8) 0.0007(6)
C7 0.0215(9) 0.0294(9) 0.0272(10) 0.0063(8) 0.0027(8) 0.0003(8)
C8 0.0203(11) 0.0375(12) 0.0720(18) 0.0117(12) 0.0071(11) -0.0052(9)
C9 0.0195(10) 0.0303(10) 0.0364(11) 0.0035(8) -0.0091(9) 0.0004(8)

loop_
_atom_type_symbol
_atom_type_description
_atom_type_scat_dispersion_real
_atom_type_scat_dispersion_imag
_atom_type_scat_source
C C 0.0033 0.0016 'International Tables Vol C Tables 4.2.6.8 and 6.1.1.4'
H H 0.0000 0.0000 'International Tables Vol C Tables 4.2.6.8 and 6.1.1.4'
Si Si 0.0817 0.0704 'International Tables Vol C Tables 4.2.6.8 and 6.1.1.4'
Cl Cl 0.1484 0.1585 'International Tables Vol C Tables 4.2.6.8 and 6.1.1.4'

loop_
_geom_angle_atom_site_label_1
_geom_angle_atom_site_label_2
_geom_angle_atom_site_label_3
_geom_angle
C1 Si1 Cl1 113.44(6)
C1 Si1 Si5 120.97(6)
Cl1 Si1 Si5 99.71(3)
C1 Si1 Si2 126.01(6)
Cl1 Si1 Si2 91.77(3)
Si5 Si1 Si2 98.65(2)
Cl3 Si2 Cl2 109.18(3)
Cl3 Si2 Si1 119.00(3)
Cl2 Si2 Si1 109.14(3)
Cl3 Si2 Si3 106.02(3)
Cl2 Si2 Si3 109.96(3)
Si1 Si2 Si3 103.15(2)
Cl4 Si3 Cl5 108.30(3)
Cl4 Si3 Si4 109.58(3)
Cl5 Si3 Si4 111.75(3)
Cl4 Si3 Si2 110.20(3)
Cl5 Si3 Si2 110.61(3)
Si4 Si3 Si2 106.41(3)
Cl7 Si4 Cl6 108.58(3)
Cl7 Si4 Si5 114.35(3)
Cl6 Si4 Si5 108.71(3)
Cl7 Si4 Si3 110.01(3)
Cl6 Si4 Si3 111.82(3)
Si5 Si4 Si3 103.36(3)
Cl9 Si5 Cl8 108.23(3)
Cl9 Si5 Si4 111.97(3)
Cl8 Si5 Si4 104.91(3)
Cl9 Si5 Si1 119.71(3)
Cl8 Si5 Si1 107.16(3)
Si4 Si5 Si1 103.81(2)
C6 C1 C2 119.08(17)
C6 C1 Si1 121.19(13)
C2 C1 Si1 119.58(15)
C3 C2 C1 119.19(19)
C3 C2 C9 117.70(17)
C1 C2 C9 123.11(17)
C2 C3 C4 122.27(18)
C2 C3 H3 118.9
C4 C3 H3 118.9
C3 C4 C5 118.21(19)
C3 C4 C8 120.9(2)
C5 C4 C8 120.9(2)
C4 C5 C6 121.6(2)
C4 C5 H5 119.2
C6 C5 H5 119.2
C5 C6 C1 119.62(18)
C5 C6 C7 117.94(18)
C1 C6 C7 122.44(17)
C6 C7 H7A 109.5
C6 C7 H7B 109.5
H7A C7 H7B 109.5
C6 C7 H7C 109.5
H7A C7 H7C 109.5
H7B C7 H7C 109.5
C4 C8 H8A 109.5
C4 C8 H8B 109.5
H8A C8 H8B 109.5
C4 C8 H8C 109.5
H8A C8 H8C 109.5
H8B C8 H8C 109.5
C2 C9 H9A 109.5
C2 C9 H9B 109.5
H9A C9 H9B 109.5
C2 C9 H9C 109.5
H9A C9 H9C 109.5
H9B C9 H9C 109.5

loop_
_geom_bond_atom_site_label_1
_geom_bond_atom_site_label_2
_geom_bond_distance
Si1 C1 1.8688(19)
Si1 Cl1 2.1224(7)
Si1 Si5 2.3528(7)
Si1 Si2 2.3651(7)
Si2 Cl3 2.0491(7)
Si2 Cl2 2.0550(6)
Si2 Si3 2.3666(7)
Si3 Cl4 2.0414(6)
Si3 Cl5 2.0477(7)
Si3 Si4 2.3599(7)
Si4 Cl7 2.0461(7)
Si4 Cl6 2.0494(7)
Si4 Si5 2.3521(7)
Si5 Cl9 2.0449(6)
Si5 Cl8 2.0631(6)
C1 C6 1.413(3)
C1 C2 1.414(2)
C2 C3 1.390(3)
C2 C9 1.516(3)
C3 C4 1.388(3)
C3 H3 0.9500
C4 C5 1.392(3)
C4 C8 1.510(3)
C5 C6 1.393(3)
C5 H5 0.9500
C6 C7 1.511(3)
C7 H7A 0.9800
C7 H7B 0.9800
C7 H7C 0.9800
C8 H8A 0.9800
C8 H8B 0.9800
C8 H8C 0.9800
C9 H9A 0.9800
C9 H9B 0.9800
C9 H9C 0.9800

loop_
_geom_torsion_atom_site_label_1
_geom_torsion_atom_site_label_2
_geom_torsion_atom_site_label_3
_geom_torsion_atom_site_label_4
_geom_torsion
C1 Si1 Si2 Cl3 66.32(8)
Cl1 Si1 Si2 Cl3 -172.72(3)
Si5 Si1 Si2 Cl3 -72.63(3)
C1 Si1 Si2 Cl2 -59.84(8)
Cl1 Si1 Si2 Cl2 61.12(3)
Si5 Si1 Si2 Cl2 161.22(3)
C1 Si1 Si2 Si3 -176.72(7)
Cl1 Si1 Si2 Si3 -55.76(3)
Si5 Si1 Si2 Si3 44.34(3)
Cl3 Si2 Si3 Cl4 -17.60(4)
Cl2 Si2 Si3 Cl4 100.30(3)
Si1 Si2 Si3 Cl4 -143.40(3)
Cl3 Si2 Si3 Cl5 -137.32(3)
Cl2 Si2 Si3 Cl5 -19.42(4)
Si1 Si2 Si3 Cl5 96.88(3)
Cl3 Si2 Si3 Si4 101.12(3)
Cl2 Si2 Si3 Si4 -140.98(3)
Si1 Si2 Si3 Si4 -24.68(3)
Cl4 Si3 Si4 Cl7 -123.72(3)
Cl5 Si3 Si4 Cl7 -3.67(4)
Si2 Si3 Si4 Cl7 117.16(3)
Cl4 Si3 Si4 Cl6 -2.98(4)
Cl5 Si3 Si4 Cl6 117.06(3)
Si2 Si3 Si4 Cl6 -122.11(3)
Cl4 Si3 Si4 Si5 113.78(3)
Cl5 Si3 Si4 Si5 -126.18(3)
Si2 Si3 Si4 Si5 -5.35(3)
Cl7 Si4 Si5 Cl9 44.77(4)
Cl6 Si4 Si5 Cl9 -76.72(3)
Si3 Si4 Si5 Cl9 164.35(3)
Cl7 Si4 Si5 Cl8 161.94(3)
Cl6 Si4 Si5 Cl8 40.45(3)
Si3 Si4 Si5 Cl8 -78.48(3)
Cl7 Si4 Si5 Si1 -85.73(3)
Cl6 Si4 Si5 Si1 152.77(3)
Si3 Si4 Si5 Si1 33.84(3)
C1 Si1 Si5 Cl9 43.88(8)
Cl1 Si1 Si5 Cl9 -81.10(4)
Si2 Si1 Si5 Cl9 -174.41(3)
C1 Si1 Si5 Cl8 -79.71(7)
Cl1 Si1 Si5 Cl8 155.31(3)
Si2 Si1 Si5 Cl8 62.01(3)
C1 Si1 Si5 Si4 169.61(7)
Cl1 Si1 Si5 Si4 44.63(3)
Si2 Si1 Si5 Si4 -48.68(3)
Cl1 Si1 C1 C6 -136.37(13)
Si5 Si1 C1 C6 105.30(14)
Si2 Si1 C1 C6 -25.47(17)
Cl1 Si1 C1 C2 48.14(15)
Si5 Si1 C1 C2 -70.19(16)
Si2 Si1 C1 C2 159.03(11)
C6 C1 C2 C3 0.1(3)
Si1 C1 C2 C3 175.73(14)
C6 C1 C2 C9 179.74(17)
Si1 C1 C2 C9 -4.7(2)
C1 C2 C3 C4 -0.2(3)
C9 C2 C3 C4 -179.80(18)
C2 C3 C4 C5 0.2(3)
C2 C3 C4 C8 -179.5(2)
C3 C4 C5 C6 -0.1(3)
C8 C4 C5 C6 179.6(2)
C4 C5 C6 C1 0.1(3)
C4 C5 C6 C7 -179.62(18)
C2 C1 C6 C5 -0.1(3)
Si1 C1 C6 C5 -175.62(14)
C2 C1 C6 C7 179.61(17)
Si1 C1 C6 C7 4.1(2)
